data_7218557
loop_
_publ_author_name
'Sato, Juliana Alves Pereira'
'Costa, Fanny Nascimento'
'da Rocha, Miguel Divino'
'Barreiro, Eliezer J.'
'Fraga, Carlos Alberto Manssour'
'Punzo, Francesco'
'Ferreira, Fabio Furlan'

_publ_section_title
;
 Structural characterization of LASSBio-1289: a new vasoactive
 N-methyl-N-acylhydrazone derivative
;
_journal_issue 1
_journal_name_full CrystEngComm
_journal_page_first 165
_journal_paper_doi 10.1039/C4CE02011A
_journal_volume 17
_journal_year 2015
_chemical_compound_source LASSBio
_chemical_formula_moiety 'C14 H12 N2 O3 S'
_chemical_formula_sum 'C14 H12 N2 O3 S'
_chemical_formula_weight 288.33
_chemical_melting_point 334
_chemical_name_common LASSBio-1289
_chemical_name_systematic (E)-N-methyl-N'-(thiophen-3-ylm-ethylene)benzo[d][1,3]dioxole-5-carbohydrazide
_space_group_IT_number 14
_symmetry_cell_setting monoclinic
_symmetry_Int_Tables_number 14
_symmetry_space_group_name_Hall '-P 2ybc'
_symmetry_space_group_name_H-M 'P 1 21/c 1'
_atom_sites_solution_hydrogens geom
_audit_creation_method 'TOPAS ACADEMIC 5 + PLATON'
_cell_angle_alpha 90
_cell_angle_beta 91.1131(10)
_cell_angle_gamma 90
_cell_formula_units_Z 4
_cell_length_a 14.5118(3)
_cell_length_b 12.1374(2)
_cell_length_c 7.54977(11)
_cell_measurement_temperature 298(2)
_cell_volume 1329.53(4)
_computing_cell_refinement 'Topas Academic v.5'
_computing_data_collection 'Win X-POW'
_computing_data_reduction 'Topas Academic v.5'
_computing_molecular_graphics 'Mercury 3.3.1'
_computing_publication_material 'TOPAS ACADEMIC 5'
_computing_structure_refinement 'TOPAS ACADEMIC 5'
_computing_structure_solution 'ab initio algorithm'
_diffrn_ambient_pressure 100
_diffrn_ambient_temperature 298
_diffrn_measurement_device_type 'Stoe STADI-P powder diffractometer'
_diffrn_radiation_monochromator 'curved Ge(111) monochromator'
_diffrn_radiation_probe x-ray
_diffrn_radiation_type 'Cu K\a~1~'
_diffrn_radiation_wavelength 1.54056
_diffrn_source 'sealed X-ray tube'
_diffrn_source_type 'Stoe STADI-P'
_exptl_absorpt_coefficient_mu 2.2504
_exptl_absorpt_correction_type analytical
_exptl_absorpt_process_details 'Correction based on shape and thickness'
_exptl_crystal_colour white
_exptl_crystal_density_diffrn 1.44039
_exptl_crystal_description powder
_exptl_crystal_F_000 600
_exptl_crystal_recrystallization_method 'Re-crystallisation from solvent: petroleum ether'
_pd_calc_method 'Rietveld Refinement'
_pd_char_colour white
_pd_char_particle_morphology powder
_pd_meas_number_of_points 3780
_pd_meas_scan_method step
_pd_proc_2theta_range_inc 0.015
_pd_proc_2theta_range_max 40
_pd_proc_2theta_range_min 2
_pd_proc_info_excluded_regions none
_pd_proc_ls_background_function '20-term Chebyschev polynomial'
_pd_proc_ls_pref_orient_corr '8 terms spherical harmonics'
_pd_proc_ls_profile_function 'Fundamental parameters approach'
_pd_proc_ls_prof_R_factor 0.0327
_pd_proc_ls_prof_wR_expected 0.0363
_pd_proc_ls_prof_wR_factor 0.0421
_pd_proc_number_of_points 3780
_pd_spec_mounting '"Ultraphan" acetate foils'
_pd_spec_mount_mode transmission
_refine_ls_extinction_method none
_refine_ls_goodness_of_fit_all 1.161
_refine_ls_hydrogen_treatment refall
_refine_ls_matrix_type full
_refine_ls_number_constraints 1
_refine_ls_number_parameters 138
_refine_ls_number_restraints 0
_refine_ls_R_I_factor 0.00620
_refine_ls_shift/su_max 0.0001
_refine_ls_shift/su_mean 0.0001
_refine_ls_structure_factor_coef F
_refine_ls_weighting_scheme sigma
_reflns_d_resolution_high 14.50918
_reflns_d_resolution_low 1.56094
_reflns_limit_h_max 9
_reflns_limit_h_min 0
_reflns_limit_k_max 7
_reflns_limit_k_min -7
_reflns_limit_l_max 4
_reflns_limit_l_min -4
_reflns_number_total 368
_cod_data_source_file c4ce02011a2.cif
_cod_data_source_block LASSBio_1289
_cod_depositor_comments 'Adding full bibliography for 7218557.cif.'
_cod_original_sg_symbol_H-M 'P 21/c'
_cod_database_code 7218557

loop_
_symmetry_equiv_pos_as_xyz
'x, y, z '
'-x, y+1/2, -z+1/2 '
'x, -y+1/2, z+1/2 '
'-x, -y, -z '

loop_
_atom_site_label
_atom_site_type_symbol
_atom_site_symmetry_multiplicity
_atom_site_fract_x
_atom_site_fract_y
_atom_site_fract_z
_atom_site_occupancy
_atom_site_B_iso_or_equiv
_atom_site_U_iso_or_equiv
N1 N 4 0.4142(10) 0.3906(13) 0.2439(18) 1 3.85(13) 0.04880
C2 C 4 0.4135(12) 0.5026(18) 0.206(2) 1 3.85(13) 0.04880
N3 N 4 0.3405(9) 0.3285(11) 0.1848(15) 1 3.85(13) 0.04880
C4 C 4 0.4957(10) 0.3394(10) 0.3329(15) 1 3.85(13) 0.04880
C5 C 4 0.3303(16) 0.5582(18) 0.130(3) 1 3.85(13) 0.04880
O6 O 4 0.4843(7) 0.5557(7) 0.2247(13) 1 3.85(13) 0.04880
C7 C 4 0.3405(13) 0.2234(14) 0.2119(17) 1 3.85(13) 0.04880
C11 C 4 0.3390(11) 0.6523(18) 0.028(2) 1 3.85(13) 0.04880
C12 C 4 0.2437(16) 0.5268(15) 0.1869(19) 1 3.85(13) 0.04880
C13 C 4 0.2607(16) 0.1572(14) 0.161(2) 1 3.85(13) 0.04880
C15 C 4 0.2617(17) 0.7114(12) -0.0289(17) 1 3.85(13) 0.04880
C17 C 4 0.1679(14) 0.586(2) 0.129(3) 1 3.85(13) 0.04880
C19 C 4 0.1784(13) 0.1978(13) 0.076(2) 1 3.85(13) 0.04880
C20 C 4 0.2507(10) 0.0493(14) 0.2083(15) 1 3.85(13) 0.04880
C21 C 4 0.1768(15) 0.6730(19) 0.019(3) 1 3.85(13) 0.04880
O23 O 4 0.0768(10) 0.5662(9) 0.1626(11) 1 3.85(13) 0.04880
C24 C 4 0.1110(12) 0.1124(14) 0.0397(15) 1 3.85(13) 0.04880
S26 S 4 0.1496(4) 0.0015(4) 0.1368(6) 1 3.85(13) 0.04880
O28 O 4 0.0925(10) 0.7188(8) -0.0200(12) 1 3.85(13) 0.04880
C29 C 4 0.0257(11) 0.6524(15) 0.0733(18) 1 3.85(13) 0.04880
H8 H 4 0.4736(10) 0.3134(10) 0.4337(15) 1 4.62(16) 0.05856
H9 H 4 0.5383(10) 0.3992(10) 0.3495(15) 1 4.62(16) 0.05856
H10 H 4 0.5159(10) 0.2847(10) 0.2494(15) 1 4.62(16) 0.05856
H14 H 4 0.3900(13) 0.1909(14) 0.2801(17) 1 4.62(16) 0.05856
H16 H 4 0.3982(11) 0.6740(18) -0.015(2) 1 4.62(16) 0.05856
H18 H 4 0.2385(16) 0.4668(15) 0.2688(19) 1 4.62(16) 0.05856
H22 H 4 0.2671(17) 0.7690(12) -0.1153(17) 1 4.62(16) 0.05856
H25 H 4 0.1712(13) 0.2725(13) 0.039(2) 1 4.62(16) 0.05856
H27 H 4 0.2921(10) 0.0127(14) 0.2911(15) 1 4.62(16) 0.05856
H30 H 4 0.0608(12) 0.1184(14) -0.0438(15) 1 4.62(16) 0.05856
H32 H 4 -0.0037(11) 0.6987(15) 0.1584(18) 1 4.62(16) 0.05856
H31 H 4 -0.0185(11) 0.6203(15) -0.0067(18) 1 4.62(16) 0.05856

loop_
_atom_type_symbol
_atom_type_description
_atom_type_scat_dispersion_real
_atom_type_scat_dispersion_imag
_atom_type_scat_source
C C 0.0181 0.0091 'International Tables Vol C Tables 4.2.6.8'
O O 0.0492 0.0322 'International Tables Vol C Tables 4.2.6.8'
N N 0.0311 0.0180 'International Tables Vol C Tables 4.2.6.8'
S S 0.3331 0.7329 'International Tables Vol C Tables 4.2.6.8'

loop_
_geom_angle_atom_site_label_1
_geom_angle_atom_site_label_2
_geom_angle_atom_site_label_3
_geom_angle
_geom_angle_site_symmetry_1
_geom_angle_site_symmetry_3
_geom_angle_publ_flag
C2 N1 N3 118(1) 1_555 1_555 n
C2 N1 C4 120(1) 1_555 1_555 n
N3 N1 C4 122(1) 1_555 1_555 n
N1 C2 C5 122(2) 1_555 1_555 n
N1 C2 O6 119(2) 1_555 1_555 n
C5 C2 O6 119(2) 1_555 1_555 n
N1 N3 C7 119(1) 1_555 1_555 n
N1 C4 H8 104(1) 1_555 1_555 n
N1 C4 H9 104(1) 1_555 1_555 n
N1 C4 H10 104(1) 1_555 1_555 n
H8 C4 H9 113(2) 1_555 1_555 n
H8 C4 H10 116(2) 1_555 1_555 n
H9 C4 H10 114(2) 1_555 1_555 n
C2 C5 C11 120(2) 1_555 1_555 n
C2 C5 C12 119(2) 1_555 1_555 n
C11 C5 C12 119(2) 1_555 1_555 n
N3 C7 C13 120(1) 1_555 1_555 n
N3 C7 H14 119(2) 1_555 1_555 n
C13 C7 H14 120(2) 1_555 1_555 n
C5 C11 C15 121(2) 1_555 1_555 n
C5 C11 H16 120(2) 1_555 1_555 n
C15 C11 H16 118(2) 1_555 1_555 n
C5 C12 C17 119(2) 1_555 1_555 n
C5 C12 H18 119(2) 1_555 1_555 n
C17 C12 H18 122(2) 1_555 1_555 n
C7 C13 C19 126(2) 1_555 1_555 n
C7 C13 C20 123(2) 1_555 1_555 n
C19 C13 C20 111(2) 1_555 1_555 n
C11 C15 C21 118(2) 1_555 1_555 n
C11 C15 H22 121(2) 1_555 1_555 n
C21 C15 H22 121(2) 1_555 1_555 n
C12 C17 C21 121(2) 1_555 1_555 n
C12 C17 O23 128(2) 1_555 1_555 n
C21 C17 O23 111(2) 1_555 1_555 n
C13 C19 C24 113(1) 1_555 1_555 n
C13 C19 H25 123(2) 1_555 1_555 n
C24 C19 H25 124(2) 1_555 1_555 n
C13 C20 S26 110(1) 1_555 1_555 n
C13 C20 H27 123(2) 1_555 1_555 n
S26 C20 H27 126(1) 1_555 1_555 n
C15 C21 C17 122(2) 1_555 1_555 n
C15 C21 O28 127(2) 1_555 1_555 n
C17 C21 O28 111(2) 1_555 1_555 n
C17 O23 C29 106(1) 1_555 1_555 n
C19 C24 S26 106(1) 1_555 1_555 n
C19 C24 H30 125(2) 1_555 1_555 n
S26 C24 H30 128(2) 1_555 1_555 n
C20 S26 C24 98.7(8) 1_555 1_555 n
C21 O28 C29 106(1) 1_555 1_555 n
O23 C29 O28 107(1) 1_555 1_555 n
O23 C29 H32 110(2) 1_555 1_555 n
O23 C29 H31 109(2) 1_555 1_555 n
O28 C29 H32 108(2) 1_555 1_555 n
O28 C29 H31 111(2) 1_555 1_555 n
H32 C29 H31 111(2) 1_555 1_555 n

loop_
_geom_bond_atom_site_label_1
_geom_bond_atom_site_label_2
_geom_bond_distance
_geom_bond_site_symmetry_2
_geom_bond_publ_flag
N1 C2 1.39(3) 1_555 n
N1 N3 1.38(2) 1_555 n
N1 C4 1.49(2) 1_555 n
C2 C5 1.49(3) 1_555 n
C2 O6 1.22(2) 1_555 n
N3 C7 1.29(2) 1_555 n
C4 H8 0.89(2) 1_555 n
C4 H9 0.96(2) 1_555 n
C4 H10 0.97(2) 1_555 n
C5 C11 1.38(3) 1_555 n
C5 C12 1.39(3) 1_555 n
C7 C13 1.46(3) 1_555 n
C7 H14 0.96(2) 1_555 n
C11 C15 1.39(3) 1_555 n
C11 H16 0.96(2) 1_555 n
C12 C17 1.38(3) 1_555 n
C12 H18 0.96(2) 1_555 n
C13 C19 1.43(3) 1_555 n
C13 C20 1.37(2) 1_555 n
C15 C21 1.37(3) 1_555 n
C15 H22 0.96(2) 1_555 n
C17 C21 1.35(3) 1_555 n
C17 O23 1.37(3) 1_555 n
C19 C24 1.45(2) 1_555 n
C19 H25 0.95(2) 1_555 n
C20 S26 1.66(2) 1_555 n
C20 H27 0.97(2) 1_555 n
C21 O28 1.37(3) 1_555 n
O23 C29 1.44(2) 1_555 n
C24 S26 1.63(2) 1_555 n
C24 H30 0.96(2) 1_555 n
O28 C29 1.45(2) 1_555 n
C29 H32 0.96(2) 1_555 n
C29 H31 0.96(2) 1_555 n
